data_8107313
loop_
_publ_author_name
'Li, Jie'
'Yan, Biao'
'Li, Hongya'

_publ_section_title
;
 Crystal structure of
 dibromido-tetra((E)-(RS)-1-(2,4-dichlorophenyl)-4,4-dimethyl-2-(1,2,4-triazol-1-yl)pent-1-en-3-ol-\k
 1 N)zinc(II), C60H68O4N12Br2Cl8Zn
;
_journal_issue 6
_journal_name_full 'Zeitschrift f\"ur Kristallographie - New Crystal Structures'
_journal_page_first 1129
_journal_page_last 1131
_journal_paper_doi 10.1515/ncrs-2022-0409
_journal_volume 237
_journal_year 2022
_chemical_formula_sum 'C60 H68 Br2 Cl8 N12 O4 Zn'
_chemical_formula_weight 1530.05
_space_group_crystal_system triclinic
_space_group_IT_number 2
_space_group_name_Hall '-P 1'
_space_group_name_H-M_alt 'P -1'
_atom_sites_solution_hydrogens geom
_cell_angle_alpha 92.280(3)
_cell_angle_beta 97.441(2)
_cell_angle_gamma 107.862(2)
_cell_formula_units_Z 1
_cell_length_a 9.0149(13)
_cell_length_b 13.671(2)
_cell_length_c 15.168(2)
_cell_measurement_reflns_used 2369
_cell_measurement_temperature 296(2)
_cell_measurement_theta_max 23.49
_cell_measurement_theta_min 2.42
_cell_volume 1758.0(4)
_computing_cell_refinement 'SAINT (Bruker, 2009)'
_computing_data_collection 'APEX2 (Bruker, 2009)'
_computing_data_reduction 'SAINT (Bruker, 2009)'
_computing_molecular_graphics 'SHELXTL (Sheldrick, 2008)'
_computing_publication_material 'SHELXTL (Sheldrick, 2008)'
_computing_structure_refinement 'SHELXL-2018/3 (Sheldrick, 2018)'
_computing_structure_solution 'SHELXS-97 (Sheldrick, 2008)'
_diffrn_ambient_temperature 296(2)
_diffrn_measured_fraction_theta_full 0.986
_diffrn_measured_fraction_theta_max 0.916
_diffrn_measurement_device_type 'Bruker APEX-II CCD'
_diffrn_measurement_method '\f and \w scans'
_diffrn_radiation_type MoK\a
_diffrn_radiation_wavelength 0.71073
_diffrn_reflns_av_R_equivalents 0.0228
_diffrn_reflns_av_unetI/netI 0.0624
_diffrn_reflns_Laue_measured_fraction_full 0.986
_diffrn_reflns_Laue_measured_fraction_max 0.916
_diffrn_reflns_limit_h_max 11
_diffrn_reflns_limit_h_min -11
_diffrn_reflns_limit_k_max 17
_diffrn_reflns_limit_k_min -10
_diffrn_reflns_limit_l_max 19
_diffrn_reflns_limit_l_min -18
_diffrn_reflns_number 10124
_diffrn_reflns_point_group_measured_fraction_full 0.986
_diffrn_reflns_point_group_measured_fraction_max 0.916
_diffrn_reflns_theta_full 25.242
_diffrn_reflns_theta_max 27.419
_diffrn_reflns_theta_min 1.988
_exptl_absorpt_coefficient_mu 1.842
_exptl_absorpt_correction_T_max 0.621
_exptl_absorpt_correction_T_min 0.516
_exptl_absorpt_correction_type multi-scan
_exptl_crystal_colour colourless
_exptl_crystal_density_diffrn 1.445
_exptl_crystal_density_method 'not measured'
_exptl_crystal_description stick
_exptl_crystal_F_000 780
_exptl_crystal_size_max 0.387
_exptl_crystal_size_mid 0.304
_exptl_crystal_size_min 0.259
_refine_diff_density_max 0.284
_refine_diff_density_min -0.460
_refine_diff_density_rms 0.063
_refine_ls_extinction_coef .
_refine_ls_extinction_method none
_refine_ls_goodness_of_fit_ref 1.020
_refine_ls_hydrogen_treatment constr
_refine_ls_matrix_type full
_refine_ls_number_parameters 396
_refine_ls_number_reflns 7338
_refine_ls_number_restraints 0
_refine_ls_restrained_S_all 1.020
_refine_ls_R_factor_all 0.0713
_refine_ls_R_factor_gt 0.0417
_refine_ls_shift/su_max 0.000
_refine_ls_shift/su_mean 0.000
_refine_ls_structure_factor_coef Fsqd
_refine_ls_weighting_details 'w=1/[\s^2^(Fo^2^)+(0.0382P)^2^] where P=(Fo^2^+2Fc^2^)/3'
_refine_ls_weighting_scheme calc
_refine_ls_wR_factor_gt 0.0897
_refine_ls_wR_factor_ref 0.1005
_reflns_Friedel_coverage 0.000
_reflns_Friedel_fraction_full .
_reflns_Friedel_fraction_max .
_reflns_number_gt 5015
_reflns_number_total 7338
_reflns_threshold_expression 'I > 2\s(I)'
_cod_data_source_file suppl_j_ncrs-2022-0409_suppl.cif
_cod_data_source_block 02
_cod_database_code 8107313
_shelx_space_group_comment
; 
The symmetry employed for this shelxl refinement is uniquely defined 
by the following loop, which should always be used as a source of 
symmetry information in preference to the above space-group names. 
They are only intended as comments. 
;
_shelx_estimated_absorpt_t_min 0.536
_shelx_estimated_absorpt_t_max 0.647

loop_
_space_group_symop_operation_xyz
'x, y, z'
'-x, -y, -z'

loop_
_atom_site_label
_atom_site_type_symbol
_atom_site_fract_x
_atom_site_fract_y
_atom_site_fract_z
_atom_site_U_iso_or_equiv
_atom_site_adp_type
_atom_site_occupancy
_atom_site_site_symmetry_order
_atom_site_calc_flag
_atom_site_refinement_flags_posn
_atom_site_refinement_flags_adp
_atom_site_refinement_flags_occupancy
_atom_site_disorder_assembly
_atom_site_disorder_group
Zn Zn 0.000000 0.000000 0.500000 0.03388(14) Uani 1 2 d S . P . .
Br Br 0.24579(4) -0.01731(3) 0.61651(2) 0.04691(12) Uani 1 1 d . . . . .
Cl1 Cl 0.11145(11) -0.35660(8) 0.02380(7) 0.0680(3) Uani 1 1 d . . . . .
Cl2 Cl 0.69040(15) -0.35700(10) -0.02233(9) 0.0991(4) Uani 1 1 d . . . . .
Cl3 Cl 0.62816(12) 0.52985(8) 0.24711(8) 0.0705(3) Uani 1 1 d . . . . .
Cl4 Cl 1.16357(10) 0.46568(8) 0.18232(7) 0.0660(3) Uani 1 1 d . . . . .
N1 N 0.0457(3) -0.09177(19) 0.39593(16) 0.0359(6) Uani 1 1 d . . . . .
N2 N 0.1527(3) -0.13447(19) 0.28551(16) 0.0348(6) Uani 1 1 d . . . . .
N3 N -0.0013(3) -0.1960(2) 0.26990(18) 0.0486(7) Uani 1 1 d . . . . .
N4 N 0.1558(3) 0.13737(19) 0.45635(17) 0.0362(6) Uani 1 1 d . . . . .
N5 N 0.3642(3) 0.23629(18) 0.40800(16) 0.0333(6) Uani 1 1 d . . . . .
N6 N 0.2424(3) 0.2682(2) 0.3709(2) 0.0521(8) Uani 1 1 d . . . . .
O1 O 0.4328(2) 0.03415(17) 0.27033(15) 0.0473(6) Uani 1 1 d . . . . .
H1A H 0.517860 0.027479 0.290229 0.071 Uiso 1 1 calc R U . . .
O2 O 0.6359(3) 0.18520(17) 0.49308(15) 0.0481(6) Uani 1 1 d . . . . .
H2A H 0.671088 0.148791 0.463030 0.072 Uiso 1 1 calc R U . . .
C1 C 0.1774(3) -0.0746(2) 0.3600(2) 0.0381(7) Uani 1 1 d . . . . .
H1 H 0.273867 -0.026973 0.384089 0.046 Uiso 1 1 calc R U . . .
C2 C -0.0579(4) -0.1667(3) 0.3377(2) 0.0490(9) Uani 1 1 d . . . . .
H2 H -0.162590 -0.195567 0.345511 0.059 Uiso 1 1 calc R U . . .
C3 C 0.2625(3) -0.1405(2) 0.22617(19) 0.0330(7) Uani 1 1 d . . . . .
C4 C 0.3596(4) -0.0396(2) 0.1960(2) 0.0383(7) Uani 1 1 d . . . . .
H4 H 0.443694 -0.053329 0.167634 0.046 Uiso 1 1 calc R U . . .
C5 C 0.2681(4) 0.0103(3) 0.1280(2) 0.0534(9) Uani 1 1 d . . . . .
C6 C 0.3905(6) 0.0986(3) 0.0929(3) 0.0888(15) Uani 1 1 d . . . . .
H6A H 0.462362 0.071947 0.065944 0.133 Uiso 1 1 calc R U . . .
H6B H 0.338073 0.130637 0.049214 0.133 Uiso 1 1 calc R U . . .
H6C H 0.447664 0.148694 0.141408 0.133 Uiso 1 1 calc R U . . .
C7 C 0.1542(5) 0.0534(3) 0.1707(3) 0.0782(13) Uani 1 1 d . . . . .
H7A H 0.077203 -0.001679 0.192823 0.117 Uiso 1 1 calc R U . . .
H7B H 0.211729 0.103529 0.219125 0.117 Uiso 1 1 calc R U . . .
H7C H 0.102137 0.085471 0.126931 0.117 Uiso 1 1 calc R U . . .
C8 C 0.1792(6) -0.0696(3) 0.0501(3) 0.0924(15) Uani 1 1 d . . . . .
H8A H 0.252293 -0.095928 0.023998 0.139 Uiso 1 1 calc R U . . .
H8B H 0.101974 -0.125237 0.071457 0.139 Uiso 1 1 calc R U . . .
H8C H 0.127618 -0.037729 0.005910 0.139 Uiso 1 1 calc R U . . .
C9 C 0.2634(3) -0.2342(2) 0.19963(19) 0.0380(7) Uani 1 1 d . . . . .
H9 H 0.189647 -0.289862 0.218890 0.046 Uiso 1 1 calc R U . . .
C10 C 0.3712(4) -0.2581(2) 0.1422(2) 0.0365(7) Uani 1 1 d . . . . .
C11 C 0.3129(4) -0.3181(2) 0.0620(2) 0.0432(8) Uani 1 1 d . . . . .
C12 C 0.4092(5) -0.3486(3) 0.0107(2) 0.0536(9) Uani 1 1 d . . . . .
H12 H 0.367502 -0.389056 -0.042874 0.064 Uiso 1 1 calc R U . . .
C13 C 0.5682(5) -0.3177(3) 0.0409(3) 0.0559(10) Uani 1 1 d . . . . .
C14 C 0.6309(4) -0.2573(3) 0.1189(3) 0.0525(9) Uani 1 1 d . . . . .
H14 H 0.739151 -0.236036 0.137626 0.063 Uiso 1 1 calc R U . . .
C15 C 0.5330(4) -0.2281(2) 0.1697(2) 0.0436(8) Uani 1 1 d . . . . .
H15 H 0.575832 -0.187614 0.223133 0.052 Uiso 1 1 calc R U . . .
C16 C 0.3106(3) 0.1594(2) 0.4588(2) 0.0356(7) Uani 1 1 d . . . . .
H16 H 0.372532 0.126116 0.491296 0.043 Uiso 1 1 calc R U . . .
C17 C 0.1224(4) 0.2070(3) 0.4028(2) 0.0498(9) Uani 1 1 d . . . . .
H17 H 0.020979 0.211088 0.389451 0.060 Uiso 1 1 calc R U . . .
C18 C 0.5201(3) 0.2771(2) 0.3841(2) 0.0323(7) Uani 1 1 d . . . . .
C19 C 0.6561(3) 0.2819(2) 0.4552(2) 0.0367(7) Uani 1 1 d . . . . .
H19 H 0.750183 0.295626 0.425719 0.044 Uiso 1 1 calc R U . . .
C20 C 0.6924(4) 0.3677(3) 0.5315(2) 0.0445(8) Uani 1 1 d . . . . .
C21 C 0.8522(4) 0.3724(4) 0.5848(3) 0.0746(12) Uani 1 1 d . . . . .
H21A H 0.843463 0.307746 0.609781 0.112 Uiso 1 1 calc R U . . .
H21B H 0.930840 0.385654 0.545937 0.112 Uiso 1 1 calc R U . . .
H21C H 0.881986 0.426668 0.632074 0.112 Uiso 1 1 calc R U . . .
C22 C 0.5674(4) 0.3454(3) 0.5946(2) 0.0643(11) Uani 1 1 d . . . . .
H22A H 0.559419 0.280618 0.619054 0.096 Uiso 1 1 calc R U . . .
H22B H 0.597466 0.399350 0.642205 0.096 Uiso 1 1 calc R U . . .
H22C H 0.467230 0.342474 0.562006 0.096 Uiso 1 1 calc R U . . .
C23 C 0.7067(5) 0.4700(3) 0.4922(3) 0.0759(13) Uani 1 1 d . . . . .
H23A H 0.607172 0.467282 0.458923 0.114 Uiso 1 1 calc R U . . .
H23B H 0.736534 0.524256 0.539478 0.114 Uiso 1 1 calc R U . . .
H23C H 0.785389 0.483242 0.453341 0.114 Uiso 1 1 calc R U . . .
C24 C 0.5313(3) 0.3099(2) 0.3038(2) 0.0408(8) Uani 1 1 d . . . . .
H24 H 0.439440 0.309393 0.267666 0.049 Uiso 1 1 calc R U . . .
C25 C 0.6826(3) 0.3475(2) 0.2679(2) 0.0374(7) Uani 1 1 d . . . . .
C26 C 0.7396(4) 0.4471(2) 0.2420(2) 0.0394(7) Uani 1 1 d . . . . .
C27 C 0.8854(4) 0.4839(3) 0.2134(2) 0.0437(8) Uani 1 1 d . . . . .
H27 H 0.921369 0.550897 0.196654 0.052 Uiso 1 1 calc R U . . .
C28 C 0.9750(4) 0.4196(3) 0.2104(2) 0.0431(8) Uani 1 1 d . . . . .
C29 C 0.9195(4) 0.3183(3) 0.2302(2) 0.0492(9) Uani 1 1 d . . . . .
H29 H 0.978866 0.274125 0.224627 0.059 Uiso 1 1 calc R U . . .
C30 C 0.7741(4) 0.2840(3) 0.2583(2) 0.0468(8) Uani 1 1 d . . . . .
H30 H 0.736135 0.215701 0.271336 0.056 Uiso 1 1 calc R U . . .

loop_
_atom_site_aniso_label
_atom_site_aniso_U_11
_atom_site_aniso_U_22
_atom_site_aniso_U_33
_atom_site_aniso_U_23
_atom_site_aniso_U_13
_atom_site_aniso_U_12
Zn 0.0312(3) 0.0347(3) 0.0368(3) 0.0023(2) 0.0148(2) 0.0079(2)
Br 0.03919(19) 0.0521(2) 0.0512(2) 0.00609(16) 0.00093(15) 0.01902(16)
Cl1 0.0574(6) 0.0743(7) 0.0561(6) -0.0173(5) 0.0006(5) 0.0034(5)
Cl2 0.1091(10) 0.1060(10) 0.1093(10) -0.0045(8) 0.0633(8) 0.0561(8)
Cl3 0.0663(6) 0.0642(7) 0.0985(8) 0.0351(6) 0.0338(6) 0.0339(5)
Cl4 0.0440(5) 0.0820(7) 0.0688(7) 0.0031(5) 0.0267(5) 0.0080(5)
N1 0.0326(13) 0.0416(16) 0.0343(15) 0.0007(12) 0.0073(12) 0.0122(12)
N2 0.0305(13) 0.0410(15) 0.0319(15) -0.0035(12) 0.0058(11) 0.0100(12)
N3 0.0344(15) 0.0579(19) 0.0456(18) -0.0102(14) 0.0082(13) 0.0038(13)
N4 0.0315(13) 0.0380(15) 0.0398(16) 0.0044(12) 0.0122(11) 0.0089(12)
N5 0.0318(13) 0.0348(14) 0.0337(15) 0.0064(11) 0.0096(11) 0.0087(11)
N6 0.0362(15) 0.0555(19) 0.070(2) 0.0293(16) 0.0145(15) 0.0161(14)
O1 0.0375(13) 0.0440(14) 0.0539(16) -0.0053(11) -0.0021(11) 0.0082(11)
O2 0.0537(14) 0.0484(14) 0.0537(16) 0.0168(12) 0.0167(12) 0.0277(12)
C1 0.0330(16) 0.0429(19) 0.0360(19) -0.0056(15) 0.0057(14) 0.0097(14)
C2 0.0317(17) 0.061(2) 0.051(2) -0.0062(18) 0.0121(16) 0.0083(16)
C3 0.0323(16) 0.0418(19) 0.0260(17) 0.0025(13) 0.0067(13) 0.0122(14)
C4 0.0407(17) 0.0398(19) 0.0382(19) 0.0031(15) 0.0131(15) 0.0152(15)
C5 0.072(2) 0.047(2) 0.041(2) 0.0086(17) 0.0021(19) 0.022(2)
C6 0.128(4) 0.066(3) 0.079(3) 0.037(3) 0.028(3) 0.032(3)
C7 0.084(3) 0.079(3) 0.083(3) 0.013(2) -0.008(2) 0.050(3)
C8 0.137(4) 0.077(3) 0.055(3) 0.002(2) -0.029(3) 0.040(3)
C9 0.0377(17) 0.0419(19) 0.0317(18) -0.0008(14) 0.0099(14) 0.0073(14)
C10 0.0432(18) 0.0332(17) 0.0361(18) 0.0052(14) 0.0107(15) 0.0141(14)
C11 0.0495(19) 0.0388(19) 0.038(2) 0.0006(15) 0.0095(16) 0.0083(16)
C12 0.076(3) 0.043(2) 0.041(2) -0.0052(16) 0.020(2) 0.0129(19)
C13 0.075(3) 0.048(2) 0.058(3) 0.0080(19) 0.034(2) 0.028(2)
C14 0.050(2) 0.057(2) 0.060(3) 0.010(2) 0.0155(18) 0.0255(18)
C15 0.049(2) 0.044(2) 0.041(2) 0.0002(15) 0.0082(16) 0.0187(16)
C16 0.0336(16) 0.0352(18) 0.0381(18) 0.0093(14) 0.0106(14) 0.0083(14)
C17 0.0296(17) 0.057(2) 0.067(3) 0.023(2) 0.0150(17) 0.0154(16)
C18 0.0310(15) 0.0265(16) 0.0380(18) 0.0025(13) 0.0111(13) 0.0046(13)
C19 0.0323(16) 0.0399(19) 0.0402(19) 0.0111(15) 0.0116(14) 0.0111(14)
C20 0.0451(19) 0.047(2) 0.038(2) -0.0003(16) 0.0064(15) 0.0101(16)
C21 0.051(2) 0.108(4) 0.053(3) -0.004(2) -0.0068(19) 0.013(2)
C22 0.067(2) 0.078(3) 0.050(2) -0.016(2) 0.014(2) 0.027(2)
C23 0.099(3) 0.039(2) 0.075(3) -0.006(2) 0.001(2) 0.007(2)
C24 0.0335(16) 0.0420(19) 0.042(2) 0.0080(15) 0.0064(14) 0.0035(14)
C25 0.0362(17) 0.0404(19) 0.0322(18) 0.0044(14) 0.0085(14) 0.0054(15)
C26 0.0410(18) 0.0434(19) 0.0340(18) 0.0052(15) 0.0071(14) 0.0125(15)
C27 0.0445(19) 0.043(2) 0.039(2) 0.0116(15) 0.0152(15) 0.0022(16)
C28 0.0396(18) 0.056(2) 0.0303(18) 0.0031(15) 0.0130(14) 0.0076(17)
C29 0.057(2) 0.058(2) 0.042(2) 0.0082(17) 0.0204(17) 0.0241(19)
C30 0.057(2) 0.041(2) 0.043(2) 0.0085(16) 0.0186(17) 0.0116(17)

loop_
_atom_type_symbol
_atom_type_description
_atom_type_scat_dispersion_real
_atom_type_scat_dispersion_imag
_atom_type_scat_source
C C 0.0033 0.0016 'International Tables Vol C Tables 4.2.6.8 and 6.1.1.4'
H H 0.0000 0.0000 'International Tables Vol C Tables 4.2.6.8 and 6.1.1.4'
Cl Cl 0.1484 0.1585 'International Tables Vol C Tables 4.2.6.8 and 6.1.1.4'
N N 0.0061 0.0033 'International Tables Vol C Tables 4.2.6.8 and 6.1.1.4'
O O 0.0106 0.0060 'International Tables Vol C Tables 4.2.6.8 and 6.1.1.4'
Zn Zn 0.2839 1.4301 'International Tables Vol C Tables 4.2.6.8 and 6.1.1.4'
Br Br -0.2901 2.4595 'International Tables Vol C Tables 4.2.6.8 and 6.1.1.4'

loop_
_geom_angle_atom_site_label_1
_geom_angle_atom_site_label_2
_geom_angle_atom_site_label_3
_geom_angle
_geom_angle_site_symmetry_1
_geom_angle_site_symmetry_3
N1 Zn N1 180.0 . 2_556
N1 Zn N4 90.27(9) . .
N1 Zn N4 89.73(9) 2_556 .
N1 Zn N4 89.73(9) . 2_556
N1 Zn N4 90.27(9) 2_556 2_556
N4 Zn N4 180.0 . 2_556
N1 Zn Br 92.61(7) . .
N1 Zn Br 87.39(7) 2_556 .
N4 Zn Br 89.49(7) . .
N4 Zn Br 90.51(7) 2_556 .
N1 Zn Br 87.39(7) . 2_556
N1 Zn Br 92.61(7) 2_556 2_556
N4 Zn Br 90.51(7) . 2_556
N4 Zn Br 89.49(7) 2_556 2_556
Br Zn Br 180.0 . 2_556
C1 N1 C2 101.9(3) . .
C1 N1 Zn 127.8(2) . .
C2 N1 Zn 128.8(2) . .
C1 N2 N3 109.5(2) . .
C1 N2 C3 128.8(3) . .
N3 N2 C3 121.7(2) . .
C2 N3 N2 102.1(3) . .
C16 N4 C17 102.4(2) . .
C16 N4 Zn 126.0(2) . .
C17 N4 Zn 129.9(2) . .
C16 N5 N6 109.6(2) . .
C16 N5 C18 128.7(2) . .
N6 N5 C18 121.4(2) . .
C17 N6 N5 102.2(2) . .
C4 O1 H1A 109.5 . .
C19 O2 H2A 109.5 . .
N2 C1 N1 110.8(3) . .
N2 C1 H1 124.6 . .
N1 C1 H1 124.6 . .
N3 C2 N1 115.7(3) . .
N3 C2 H2 122.2 . .
N1 C2 H2 122.2 . .
C9 C3 N2 117.0(3) . .
C9 C3 C4 126.2(3) . .
N2 C3 C4 116.7(2) . .
O1 C4 C3 110.9(2) . .
O1 C4 C5 108.1(3) . .
C3 C4 C5 115.1(3) . .
O1 C4 H4 107.5 . .
C3 C4 H4 107.5 . .
C5 C4 H4 107.5 . .
C7 C5 C6 109.1(3) . .
C7 C5 C8 110.5(3) . .
C6 C5 C8 108.9(3) . .
C7 C5 C4 112.0(3) . .
C6 C5 C4 107.0(3) . .
C8 C5 C4 109.3(3) . .
C5 C6 H6A 109.5 . .
C5 C6 H6B 109.5 . .
H6A C6 H6B 109.5 . .
C5 C6 H6C 109.5 . .
H6A C6 H6C 109.5 . .
H6B C6 H6C 109.5 . .
C5 C7 H7A 109.5 . .
C5 C7 H7B 109.5 . .
H7A C7 H7B 109.5 . .
C5 C7 H7C 109.5 . .
H7A C7 H7C 109.5 . .
H7B C7 H7C 109.5 . .
C5 C8 H8A 109.5 . .
C5 C8 H8B 109.5 . .
H8A C8 H8B 109.5 . .
C5 C8 H8C 109.5 . .
H8A C8 H8C 109.5 . .
H8B C8 H8C 109.5 . .
C3 C9 C10 126.1(3) . .
C3 C9 H9 117.0 . .
C10 C9 H9 117.0 . .
C11 C10 C15 117.4(3) . .
C11 C10 C9 121.0(3) . .
C15 C10 C9 121.4(3) . .
C12 C11 C10 122.3(3) . .
C12 C11 Cl1 118.4(3) . .
C10 C11 Cl1 119.3(2) . .
C13 C12 C11 118.2(3) . .
C13 C12 H12 120.9 . .
C11 C12 H12 120.9 . .
C14 C13 C12 121.5(3) . .
C14 C13 Cl2 119.9(3) . .
C12 C13 Cl2 118.6(3) . .
C13 C14 C15 119.6(3) . .
C13 C14 H14 120.2 . .
C15 C14 H14 120.2 . .
C14 C15 C10 121.0(3) . .
C14 C15 H15 119.5 . .
C10 C15 H15 119.5 . .
N4 C16 N5 110.2(3) . .
N4 C16 H16 124.9 . .
N5 C16 H16 124.9 . .
N6 C17 N4 115.6(3) . .
N6 C17 H17 122.2 . .
N4 C17 H17 122.2 . .
C24 C18 N5 117.6(3) . .
C24 C18 C19 125.9(3) . .
N5 C18 C19 116.5(2) . .
O2 C19 C18 111.7(2) . .
O2 C19 C20 108.7(2) . .
C18 C19 C20 115.3(3) . .
O2 C19 H19 106.9 . .
C18 C19 H19 106.9 . .
C20 C19 H19 106.9 . .
C23 C20 C21 109.3(3) . .
C23 C20 C22 110.3(3) . .
C21 C20 C22 108.8(3) . .
C23 C20 C19 109.3(3) . .
C21 C20 C19 106.3(3) . .
C22 C20 C19 112.7(3) . .
C20 C21 H21A 109.5 . .
C20 C21 H21B 109.5 . .
H21A C21 H21B 109.5 . .
C20 C21 H21C 109.5 . .
H21A C21 H21C 109.5 . .
H21B C21 H21C 109.5 . .
C20 C22 H22A 109.5 . .
C20 C22 H22B 109.5 . .
H22A C22 H22B 109.5 . .
C20 C22 H22C 109.5 . .
H22A C22 H22C 109.5 . .
H22B C22 H22C 109.5 . .
C20 C23 H23A 109.5 . .
C20 C23 H23B 109.5 . .
H23A C23 H23B 109.5 . .
C20 C23 H23C 109.5 . .
H23A C23 H23C 109.5 . .
H23B C23 H23C 109.5 . .
C18 C24 C25 123.6(3) . .
C18 C24 H24 118.2 . .
C25 C24 H24 118.2 . .
C30 C25 C26 116.6(3) . .
C30 C25 C24 121.0(3) . .
C26 C25 C24 122.4(3) . .
C27 C26 C25 122.2(3) . .
C27 C26 Cl3 118.2(3) . .
C25 C26 Cl3 119.6(2) . .
C28 C27 C26 118.5(3) . .
C28 C27 H27 120.7 . .
C26 C27 H27 120.7 . .
C27 C28 C29 121.3(3) . .
C27 C28 Cl4 119.8(3) . .
C29 C28 Cl4 118.8(3) . .
C28 C29 C30 118.6(3) . .
C28 C29 H29 120.7 . .
C30 C29 H29 120.7 . .
C29 C30 C25 122.5(3) . .
C29 C30 H30 118.8 . .
C25 C30 H30 118.8 . .

loop_
_geom_bond_atom_site_label_1
_geom_bond_atom_site_label_2
_geom_bond_distance
_geom_bond_site_symmetry_2
Zn N1 2.136(2) .
Zn N1 2.136(2) 2_556
Zn N4 2.159(2) .
Zn N4 2.159(2) 2_556
Zn Br 2.7257(4) .
Zn Br 2.7257(4) 2_556
Cl1 C11 1.740(3) .
Cl2 C13 1.738(3) .
Cl3 C26 1.734(3) .
Cl4 C28 1.737(3) .
N1 C1 1.330(3) .
N1 C2 1.352(4) .
N2 C1 1.321(4) .
N2 N3 1.369(3) .
N2 C3 1.439(3) .
N3 C2 1.307(4) .
N4 C16 1.329(3) .
N4 C17 1.352(4) .
N5 C16 1.335(3) .
N5 N6 1.366(3) .
N5 C18 1.444(3) .
N6 C17 1.310(4) .
O1 C4 1.425(4) .
O1 H1A 0.8200 .
O2 C19 1.432(3) .
O2 H2A 0.8200 .
C1 H1 0.9300 .
C2 H2 0.9300 .
C3 C9 1.330(4) .
C3 C4 1.513(4) .
C4 C5 1.547(4) .
C4 H4 0.9800 .
C5 C7 1.528(5) .
C5 C6 1.532(5) .
C5 C8 1.532(5) .
C6 H6A 0.9600 .
C6 H6B 0.9600 .
C6 H6C 0.9600 .
C7 H7A 0.9600 .
C7 H7B 0.9600 .
C7 H7C 0.9600 .
C8 H8A 0.9600 .
C8 H8B 0.9600 .
C8 H8C 0.9600 .
C9 C10 1.484(4) .
C9 H9 0.9300 .
C10 C11 1.385(4) .
C10 C15 1.390(4) .
C11 C12 1.380(4) .
C12 C13 1.374(5) .
C12 H12 0.9300 .
C13 C14 1.364(5) .
C14 C15 1.379(4) .
C14 H14 0.9300 .
C15 H15 0.9300 .
C16 H16 0.9300 .
C17 H17 0.9300 .
C18 C24 1.321(4) .
C18 C19 1.507(4) .
C19 C20 1.544(4) .
C19 H19 0.9800 .
C20 C23 1.518(5) .
C20 C21 1.540(5) .
C20 C22 1.540(4) .
C21 H21A 0.9600 .
C21 H21B 0.9600 .
C21 H21C 0.9600 .
C22 H22A 0.9600 .
C22 H22B 0.9600 .
C22 H22C 0.9600 .
C23 H23A 0.9600 .
C23 H23B 0.9600 .
C23 H23C 0.9600 .
C24 C25 1.485(4) .
C24 H24 0.9300 .
C25 C30 1.382(4) .
C25 C26 1.393(4) .
C26 C27 1.389(4) .
C27 C28 1.367(4) .
C27 H27 0.9300 .
C28 C29 1.380(4) .
C29 C30 1.380(4) .
C29 H29 0.9300 .
C30 H30 0.9300 .

loop_
_geom_hbond_atom_site_label_D
_geom_hbond_atom_site_label_H
_geom_hbond_atom_site_label_A
_geom_hbond_distance_DH
_geom_hbond_distance_HA
_geom_hbond_distance_DA
_geom_hbond_angle_DHA
_geom_hbond_site_symmetry_A
_geom_hbond_publ_flag
O1 H1A Br 0.82 2.44 3.248(2) 166.4 2_656 yes
O2 H2A Br 0.82 2.48 3.290(2) 171.5 2_656 yes

loop_
_geom_torsion_atom_site_label_1
_geom_torsion_atom_site_label_2
_geom_torsion_atom_site_label_3
_geom_torsion_atom_site_label_4
_geom_torsion
_geom_torsion_site_symmetry_1
_geom_torsion_site_symmetry_2
_geom_torsion_site_symmetry_3
_geom_torsion_site_symmetry_4
C1 N2 N3 C2 0.4(3) . . . .
C3 N2 N3 C2 179.9(3) . . . .
C16 N5 N6 C17 0.0(4) . . . .
C18 N5 N6 C17 174.1(3) . . . .
N3 N2 C1 N1 -0.7(4) . . . .
C3 N2 C1 N1 179.9(3) . . . .
C2 N1 C1 N2 0.6(3) . . . .
Zn N1 C1 N2 -166.71(19) . . . .
N2 N3 C2 N1 0.0(4) . . . .
C1 N1 C2 N3 -0.4(4) . . . .
Zn N1 C2 N3 166.8(2) . . . .
C1 N2 C3 C9 133.1(3) . . . .
N3 N2 C3 C9 -46.2(4) . . . .
C1 N2 C3 C4 -50.1(4) . . . .
N3 N2 C3 C4 130.5(3) . . . .
C9 C3 C4 O1 -133.1(3) . . . .
N2 C3 C4 O1 50.4(3) . . . .
C9 C3 C4 C5 103.8(4) . . . .
N2 C3 C4 C5 -72.6(3) . . . .
O1 C4 C5 C7 -53.6(4) . . . .
C3 C4 C5 C7 71.0(4) . . . .
O1 C4 C5 C6 65.9(3) . . . .
C3 C4 C5 C6 -169.5(3) . . . .
O1 C4 C5 C8 -176.3(3) . . . .
C3 C4 C5 C8 -51.7(4) . . . .
N2 C3 C9 C10 -177.1(3) . . . .
C4 C3 C9 C10 6.5(5) . . . .
C3 C9 C10 C11 -121.7(4) . . . .
C3 C9 C10 C15 63.2(4) . . . .
C15 C10 C11 C12 0.6(5) . . . .
C9 C10 C11 C12 -174.6(3) . . . .
C15 C10 C11 Cl1 -179.2(2) . . . .
C9 C10 C11 Cl1 5.5(4) . . . .
C10 C11 C12 C13 -0.1(5) . . . .
Cl1 C11 C12 C13 179.7(3) . . . .
C11 C12 C13 C14 -0.8(5) . . . .
C11 C12 C13 Cl2 179.2(3) . . . .
C12 C13 C14 C15 1.3(5) . . . .
Cl2 C13 C14 C15 -178.7(3) . . . .
C13 C14 C15 C10 -0.8(5) . . . .
C11 C10 C15 C14 -0.1(5) . . . .
C9 C10 C15 C14 175.1(3) . . . .
C17 N4 C16 N5 -1.2(3) . . . .
Zn N4 C16 N5 165.04(19) . . . .
N6 N5 C16 N4 0.8(4) . . . .
C18 N5 C16 N4 -172.8(3) . . . .
N5 N6 C17 N4 -0.8(4) . . . .
C16 N4 C17 N6 1.3(4) . . . .
Zn N4 C17 N6 -164.2(2) . . . .
C16 N5 C18 C24 145.2(3) . . . .
N6 N5 C18 C24 -27.8(4) . . . .
C16 N5 C18 C19 -37.0(4) . . . .
N6 N5 C18 C19 150.0(3) . . . .
C24 C18 C19 O2 -131.7(3) . . . .
N5 C18 C19 O2 50.8(3) . . . .
C24 C18 C19 C20 103.6(4) . . . .
N5 C18 C19 C20 -74.0(3) . . . .
O2 C19 C20 C23 -177.4(3) . . . .
C18 C19 C20 C23 -51.1(4) . . . .
O2 C19 C20 C21 64.7(3) . . . .
C18 C19 C20 C21 -168.9(3) . . . .
O2 C19 C20 C22 -54.4(3) . . . .
C18 C19 C20 C22 71.9(3) . . . .
N5 C18 C24 C25 -176.0(3) . . . .
C19 C18 C24 C25 6.5(5) . . . .
C18 C24 C25 C30 60.4(5) . . . .
C18 C24 C25 C26 -119.8(4) . . . .
C30 C25 C26 C27 -4.1(5) . . . .
C24 C25 C26 C27 176.1(3) . . . .
C30 C25 C26 Cl3 177.2(3) . . . .
C24 C25 C26 Cl3 -2.6(4) . . . .
C25 C26 C27 C28 0.3(5) . . . .
Cl3 C26 C27 C28 179.1(2) . . . .
C26 C27 C28 C29 3.7(5) . . . .
C26 C27 C28 Cl4 -175.6(2) . . . .
C27 C28 C29 C30 -3.7(5) . . . .
Cl4 C28 C29 C30 175.6(3) . . . .
C28 C29 C30 C25 -0.4(5) . . . .
C26 C25 C30 C29 4.1(5) . . . .
C24 C25 C30 C29 -176.1(3) . . . .
